data_4134985
loop_
_publ_author_name
'Liu, Shuanshuan'
'Liu, He'
'Liu, Shihan'
'Lu, Zehai'
'Lu, Changhui'
'Leng, Xuebing'
'Lan, Yu'
'Shen, Qilong'

_publ_section_title
;
 C(sp<sup>3</sup>)-CF<sub>3</sub> Reductive Elimination from a
 Five-Coordinate Neutral Copper(III) Complex.
;
_journal_issue 21
_journal_name_full 'Journal of the American Chemical Society'
_journal_page_first 9785
_journal_page_last 9791
_journal_paper_doi 10.1021/jacs.0c03304
_journal_volume 142
_journal_year 2020
_chemical_formula_moiety 'C13 H11 Cu F6 N2'
_chemical_formula_sum 'C13 H11 Cu F6 N2'
_chemical_formula_weight 372.78
_space_group_crystal_system monoclinic
_space_group_IT_number 14
_space_group_name_Hall '-P 2yn'
_space_group_name_H-M_alt 'P 1 21/n 1'
_atom_sites_solution_hydrogens geom
_atom_sites_solution_primary dual
_audit_creation_date 2018-06-05
_audit_creation_method
;
Olex2 1.2
(compiled 2018.05.29 svn.r3508 for OlexSys, GUI svn.r5506)
;
_cell_angle_alpha 90
_cell_angle_beta 92.360(14)
_cell_angle_gamma 90
_cell_formula_units_Z 4
_cell_length_a 7.0283(16)
_cell_length_b 16.024(4)
_cell_length_c 12.874(3)
_cell_measurement_reflns_used 3420
_cell_measurement_temperature 170(2)
_cell_measurement_theta_max 48.43
_cell_measurement_theta_min 4.803
_cell_volume 1448.7(6)
_computing_cell_refinement 'SAINT v8.37A (Bruker, 2015)'
_computing_data_reduction 'SAINT v8.37A (Bruker, 2015)'
_computing_molecular_graphics 'Olex2 (Dolomanov et al., 2009)'
_computing_publication_material 'Olex2 (Dolomanov et al., 2009)'
_computing_structure_refinement 'ShelXL (Sheldrick, 2015)'
_computing_structure_solution 'ShelXT (Sheldrick, 2015)'
_diffrn_ambient_temperature 170.01
_diffrn_measured_fraction_theta_full 0.995
_diffrn_measured_fraction_theta_max 0.993
_diffrn_measurement_device_type 'Bruker D8 Venture'
_diffrn_measurement_method '\f and \w scans'
_diffrn_radiation_type GaK\a
_diffrn_radiation_wavelength 1.34139
_diffrn_reflns_av_R_equivalents 0.1263
_diffrn_reflns_av_unetI/netI 0.1096
_diffrn_reflns_Laue_measured_fraction_full 0.995
_diffrn_reflns_Laue_measured_fraction_max 0.993
_diffrn_reflns_limit_h_max 7
_diffrn_reflns_limit_h_min -8
_diffrn_reflns_limit_k_max 19
_diffrn_reflns_limit_k_min -19
_diffrn_reflns_limit_l_max 15
_diffrn_reflns_limit_l_min -15
_diffrn_reflns_number 14439
_diffrn_reflns_point_group_measured_fraction_full 0.995
_diffrn_reflns_point_group_measured_fraction_max 0.993
_diffrn_reflns_theta_full 53.594
_diffrn_reflns_theta_max 54.934
_diffrn_reflns_theta_min 3.834
_diffrn_standards_number 0
_exptl_absorpt_coefficient_mu 8.532
_exptl_absorpt_correction_T_max 0.7508
_exptl_absorpt_correction_T_min 0.3075
_exptl_absorpt_correction_type multi-scan
_exptl_absorpt_process_details
'SADABS-2016/2 (Bruker,2016/2) was used for absorption correction. wR2(int) was 0.1931 before and 0.1054 after correction. The Ratio of minimum to maximum transmission is 0.4096. The \l/2 correction factor is Not present.'
_exptl_crystal_colour colourless
_exptl_crystal_density_diffrn 1.709
_exptl_crystal_description plate
_exptl_crystal_F_000 744
_exptl_crystal_size_max 0.1
_exptl_crystal_size_mid 0.05
_exptl_crystal_size_min 0.02
_refine_diff_density_max 0.489
_refine_diff_density_min -0.614
_refine_diff_density_rms 0.094
_refine_ls_extinction_method none
_refine_ls_goodness_of_fit_ref 1.036
_refine_ls_hydrogen_treatment constr
_refine_ls_matrix_type full
_refine_ls_number_parameters 200
_refine_ls_number_reflns 2739
_refine_ls_number_restraints 0
_refine_ls_restrained_S_all 1.036
_refine_ls_R_factor_all 0.1349
_refine_ls_R_factor_gt 0.0800
_refine_ls_shift/su_max 0.002
_refine_ls_shift/su_mean 0.000
_refine_ls_structure_factor_coef Fsqd
_refine_ls_weighting_details 'w=1/[\s^2^(Fo^2^)+(0.1153P)^2^] where P=(Fo^2^+2Fc^2^)/3'
_refine_ls_weighting_scheme calc
_refine_ls_wR_factor_gt 0.1985
_refine_ls_wR_factor_ref 0.2318
_reflns_Friedel_coverage 0.000
_reflns_number_gt 1526
_reflns_number_total 2739
_reflns_threshold_expression 'I > 2\s(I)'
_cod_data_source_file ja0c03304_si_002.cif
_cod_data_source_block mjl18242_0m
_cod_depositor_comments 'Adding full bibliography for 4134985.cif.'
_cod_original_cell_volume 1448.6(6)
_cod_database_code 4134985
_shelx_shelxl_version_number 2016/6
_shelx_space_group_comment
;
The symmetry employed for this shelxl refinement is uniquely defined
by the following loop, which should always be used as a source of
symmetry information in preference to the above space-group names.
They are only intended as comments.
;
_shelx_estimated_absorpt_t_max 0.848
_shelx_estimated_absorpt_t_min 0.482
_olex2_refinement_description
;
1. Fixed Uiso
 At 1.2 times of:
  All C(H) groups
 At 1.5 times of:
  All C(H,H,H) groups
2.a Aromatic/amide H refined with riding coordinates:
 C4(H4), C5(H5), C6(H6), C7(H7), C10(H10), C11(H11), C12(H12), C13(H13)
2.b Idealised Me refined as rotating group:
 C1(H1A,H1B,H1C)
;
_olex2_submission_special_instructions 'No special instructions were received'

loop_
_space_group_symop_operation_xyz
'x, y, z'
'-x+1/2, y+1/2, -z+1/2'
'-x, -y, -z'
'x-1/2, -y-1/2, z-1/2'

loop_
_atom_site_label
_atom_site_type_symbol
_atom_site_fract_x
_atom_site_fract_y
_atom_site_fract_z
_atom_site_U_iso_or_equiv
_atom_site_adp_type
_atom_site_occupancy
_atom_site_site_symmetry_order
_atom_site_calc_flag
_atom_site_refinement_flags_posn
_atom_site_refinement_flags_adp
_atom_site_refinement_flags_occupancy
_atom_site_disorder_assembly
_atom_site_disorder_group
Cu1 Cu 0.33071(13) 0.46568(6) 0.79341(8) 0.0566(4) Uani 1 1 d . . . . .
F1 F 0.6466(6) 0.5599(3) 0.7505(4) 0.0839(14) Uani 1 1 d . . . . .
F2 F 0.3964(7) 0.6218(3) 0.6889(4) 0.1031(17) Uani 1 1 d . . . . .
F3 F 0.5022(6) 0.5144(2) 0.6126(3) 0.0730(12) Uani 1 1 d . . . . .
F4 F 0.0361(7) 0.4109(4) 0.9221(4) 0.1102(18) Uani 1 1 d . . . . .
F5 F 0.3140(10) 0.3915(5) 0.9885(5) 0.169(3) Uani 1 1 d . . . . .
F6 F 0.2041(7) 0.3130(3) 0.8675(4) 0.1056(17) Uani 1 1 d . . . . .
N1 N 0.4885(7) 0.3687(3) 0.7414(4) 0.0510(13) Uani 1 1 d . . . . .
N2 N 0.1500(7) 0.4147(3) 0.6629(4) 0.0510(13) Uani 1 1 d . . . . .
C1 C 0.2514(16) 0.5628(6) 0.8729(9) 0.117(4) Uani 1 1 d . . . . .
H1A H 0.129672 0.583716 0.843499 0.176 Uiso 1 1 calc GR . . . .
H1B H 0.348109 0.606647 0.869406 0.176 Uiso 1 1 calc GR . . . .
H1C H 0.236605 0.546688 0.945535 0.176 Uiso 1 1 calc GR . . . .
C2 C 0.4679(11) 0.5434(4) 0.7098(7) 0.065(2) Uani 1 1 d . . . . .
C3 C 0.2162(12) 0.3949(6) 0.8960(7) 0.082(2) Uani 1 1 d . . . . .
C4 C 0.6525(9) 0.3471(4) 0.7884(6) 0.0603(18) Uani 1 1 d . . . . .
H4 H 0.698673 0.378786 0.846506 0.072 Uiso 1 1 calc R . . . .
C5 C 0.7584(10) 0.2803(4) 0.7560(6) 0.069(2) Uani 1 1 d . . . . .
H5 H 0.876499 0.266313 0.790191 0.083 Uiso 1 1 calc R . . . .
C6 C 0.6888(11) 0.2349(5) 0.6737(7) 0.076(2) Uani 1 1 d . . . . .
H6 H 0.757519 0.187689 0.650971 0.092 Uiso 1 1 calc R . . . .
C7 C 0.5214(11) 0.2563(4) 0.6233(6) 0.068(2) Uani 1 1 d . . . . .
H7 H 0.475073 0.225912 0.564163 0.082 Uiso 1 1 calc R . . . .
C8 C 0.4189(9) 0.3246(4) 0.6610(5) 0.0507(15) Uani 1 1 d . . . . .
C9 C 0.2336(9) 0.3516(4) 0.6136(5) 0.0515(16) Uani 1 1 d . . . . .
C10 C 0.1454(11) 0.3147(5) 0.5275(6) 0.072(2) Uani 1 1 d . . . . .
H10 H 0.204987 0.269266 0.494280 0.087 Uiso 1 1 calc R . . . .
C11 C -0.0266(12) 0.3432(5) 0.4899(6) 0.078(2) Uani 1 1 d . . . . .
H11 H -0.086017 0.318870 0.429532 0.093 Uiso 1 1 calc R . . . .
C12 C -0.1140(10) 0.4082(5) 0.5409(6) 0.067(2) Uani 1 1 d . . . . .
H12 H -0.235409 0.428558 0.517814 0.081 Uiso 1 1 calc R . . . .
C13 C -0.0191(10) 0.4418(4) 0.6254(6) 0.0555(17) Uani 1 1 d . . . . .
H13 H -0.076574 0.487172 0.659778 0.067 Uiso 1 1 calc R . . . .

loop_
_atom_site_aniso_label
_atom_site_aniso_U_11
_atom_site_aniso_U_22
_atom_site_aniso_U_33
_atom_site_aniso_U_23
_atom_site_aniso_U_13
_atom_site_aniso_U_12
Cu1 0.0451(7) 0.0548(6) 0.0703(7) -0.0078(4) 0.0062(5) 0.0071(4)
F1 0.060(3) 0.076(3) 0.116(3) -0.015(3) -0.003(3) -0.017(2)
F2 0.107(4) 0.049(2) 0.151(5) 0.005(3) -0.016(3) 0.012(2)
F3 0.078(3) 0.064(3) 0.078(3) 0.001(2) 0.010(2) -0.014(2)
F4 0.075(3) 0.137(5) 0.122(4) -0.023(3) 0.051(3) -0.007(3)
F5 0.137(5) 0.277(9) 0.091(4) 0.067(5) -0.025(4) -0.076(6)
F6 0.094(4) 0.091(4) 0.135(4) 0.042(3) 0.041(3) 0.002(3)
N1 0.035(3) 0.047(3) 0.072(4) 0.007(3) 0.018(3) 0.001(2)
N2 0.042(3) 0.046(3) 0.066(3) 0.003(3) 0.010(3) -0.001(2)
C1 0.101(8) 0.101(7) 0.153(10) -0.059(7) 0.042(7) 0.007(6)
C2 0.054(5) 0.047(4) 0.094(6) -0.006(4) -0.011(4) 0.006(3)
C3 0.059(6) 0.098(7) 0.090(6) 0.011(5) 0.007(5) -0.005(5)
C4 0.045(4) 0.059(4) 0.078(5) 0.004(3) 0.012(4) 0.011(3)
C5 0.047(4) 0.065(5) 0.097(6) 0.020(4) 0.017(4) 0.009(4)
C6 0.069(5) 0.050(4) 0.113(6) 0.011(4) 0.040(5) 0.025(4)
C7 0.072(5) 0.044(4) 0.091(5) 0.002(3) 0.023(4) 0.000(4)
C8 0.045(4) 0.041(3) 0.067(4) 0.005(3) 0.014(3) 0.000(3)
C9 0.048(4) 0.045(3) 0.063(4) 0.004(3) 0.016(3) -0.013(3)
C10 0.065(5) 0.074(5) 0.077(5) -0.010(4) 0.008(4) -0.013(4)
C11 0.076(6) 0.076(5) 0.079(5) 0.004(5) -0.005(5) -0.026(5)
C12 0.047(4) 0.075(5) 0.079(5) 0.018(4) -0.002(4) -0.018(4)
C13 0.040(4) 0.057(4) 0.070(4) 0.012(3) 0.013(4) -0.002(3)

loop_
_atom_type_symbol
_atom_type_description
_atom_type_scat_dispersion_real
_atom_type_scat_dispersion_imag
_atom_type_scat_source
C C 0.0148 0.0070 'International Tables Vol C Tables 4.2.6.8 and 6.1.1.4'
H H 0.0000 0.0000 'International Tables Vol C Tables 4.2.6.8 and 6.1.1.4'
Cu Cu -2.9170 3.6935 'International Tables Vol C Tables 4.2.6.8 and 6.1.1.4'
F F 0.0599 0.0411 'International Tables Vol C Tables 4.2.6.8 and 6.1.1.4'
N N 0.0241 0.0134 'International Tables Vol C Tables 4.2.6.8 and 6.1.1.4'

loop_
_geom_angle_atom_site_label_1
_geom_angle_atom_site_label_2
_geom_angle_atom_site_label_3
_geom_angle
_geom_angle_site_symmetry_1
_geom_angle_site_symmetry_3
_geom_angle_publ_flag
N1 Cu1 N2 76.9(2) . . ?
C1 Cu1 N1 161.6(4) . . ?
C1 Cu1 N2 121.5(4) . . ?
C2 Cu1 N1 91.0(3) . . ?
C2 Cu1 N2 95.7(3) . . ?
C2 Cu1 C1 86.5(4) . . ?
C2 Cu1 C3 170.9(3) . . ?
C3 Cu1 N1 91.4(3) . . ?
C3 Cu1 N2 93.4(3) . . ?
C3 Cu1 C1 88.5(5) . . ?
C4 N1 Cu1 121.6(5) . . ?
C4 N1 C8 120.1(6) . . ?
C8 N1 Cu1 118.3(4) . . ?
C9 N2 Cu1 112.8(4) . . ?
C13 N2 Cu1 128.8(5) . . ?
C13 N2 C9 118.3(6) . . ?
Cu1 C1 H1A 109.5 . . ?
Cu1 C1 H1B 109.5 . . ?
Cu1 C1 H1C 109.5 . . ?
H1A C1 H1B 109.5 . . ?
H1A C1 H1C 109.5 . . ?
H1B C1 H1C 109.5 . . ?
F1 C2 Cu1 112.6(5) . . ?
F1 C2 F2 102.7(5) . . ?
F2 C2 Cu1 120.8(6) . . ?
F3 C2 Cu1 113.8(4) . . ?
F3 C2 F1 102.9(6) . . ?
F3 C2 F2 102.0(6) . . ?
F4 C3 Cu1 118.6(6) . . ?
F4 C3 F5 103.7(7) . . ?
F4 C3 F6 101.6(7) . . ?
F5 C3 Cu1 114.4(6) . . ?
F5 C3 F6 102.8(7) . . ?
F6 C3 Cu1 113.7(6) . . ?
N1 C4 H4 118.8 . . ?
N1 C4 C5 122.3(7) . . ?
C5 C4 H4 118.8 . . ?
C4 C5 H5 121.0 . . ?
C6 C5 C4 118.0(7) . . ?
C6 C5 H5 121.0 . . ?
C5 C6 H6 119.6 . . ?
C5 C6 C7 120.8(7) . . ?
C7 C6 H6 119.6 . . ?
C6 C7 H7 120.8 . . ?
C6 C7 C8 118.4(7) . . ?
C8 C7 H7 120.8 . . ?
N1 C8 C7 120.3(6) . . ?
N1 C8 C9 117.0(6) . . ?
C7 C8 C9 122.6(6) . . ?
N2 C9 C8 114.8(5) . . ?
N2 C9 C10 120.8(6) . . ?
C10 C9 C8 124.3(7) . . ?
C9 C10 H10 119.9 . . ?
C11 C10 C9 120.3(8) . . ?
C11 C10 H10 119.9 . . ?
C10 C11 H11 120.5 . . ?
C10 C11 C12 119.1(7) . . ?
C12 C11 H11 120.5 . . ?
C11 C12 H12 121.2 . . ?
C13 C12 C11 117.6(7) . . ?
C13 C12 H12 121.2 . . ?
N2 C13 C12 124.0(7) . . ?
N2 C13 H13 118.0 . . ?
C12 C13 H13 118.0 . . ?

loop_
_geom_bond_atom_site_label_1
_geom_bond_atom_site_label_2
_geom_bond_distance
_geom_bond_site_symmetry_2
_geom_bond_publ_flag
Cu1 N1 2.038(5) . ?
Cu1 N2 2.220(5) . ?
Cu1 C1 1.956(8) . ?
Cu1 C2 1.930(8) . ?
Cu1 C3 1.941(9) . ?
F1 C2 1.367(8) . ?
F2 C2 1.377(7) . ?
F3 C2 1.365(9) . ?
F4 C3 1.347(9) . ?
F5 C3 1.352(9) . ?
F6 C3 1.366(10) . ?
N1 C4 1.326(8) . ?
N1 C8 1.330(8) . ?
N2 C9 1.342(8) . ?
N2 C13 1.337(8) . ?
C1 H1A 0.9800 . ?
C1 H1B 0.9800 . ?
C1 H1C 0.9800 . ?
C4 H4 0.9500 . ?
C4 C5 1.379(9) . ?
C5 H5 0.9500 . ?
C5 C6 1.360(10) . ?
C6 H6 0.9500 . ?
C6 C7 1.364(10) . ?
C7 H7 0.9500 . ?
C7 C8 1.407(9) . ?
C8 C9 1.481(9) . ?
C9 C10 1.380(9) . ?
C10 H10 0.9500 . ?
C10 C11 1.363(10) . ?
C11 H11 0.9500 . ?
C11 C12 1.389(11) . ?
C12 H12 0.9500 . ?
C12 C13 1.363(9) . ?
C13 H13 0.9500 . ?
